data_1537226
loop_
_publ_author_name
'Laitinen, R.'
'Steudel, R.'
'Steidel, J.'

_publ_section_title
;
 The crystal structures and Raman spectra of 2S8 Sn I4 and 2Sn Se8-n Sn I4
;
_journal_name_full 'Acta Chemica Scandinavica, Series A: (28,1974-)'
_journal_page_first 687
_journal_page_last 693
_journal_volume 34
_journal_year 1980
_chemical_formula_sum 'I4 S14 Se2 Sn'
_chemical_name_systematic '(S7 Se)2 (Sn I4)'
_space_group_IT_number 2
_symmetry_space_group_name_Hall '-P 1'
_symmetry_space_group_name_H-M 'P -1'
_cell_angle_alpha 92.34
_cell_angle_beta 110.47
_cell_angle_gamma 68.9
_cell_formula_units_Z 2
_cell_length_a 11.413
_cell_length_b 16.137
_cell_length_c 8.098
_cell_volume 1297.377
_citation_journal_id_ASTM ACAPCT
_cod_data_source_file Laitinen_ACAPCT_1980_428.cif
_cod_data_source_block I4S14Se2Sn1
_cod_original_formula_sum 'I4 S14 Se2 Sn1'
_cod_database_code 1537226

loop_
_symmetry_equiv_pos_as_xyz
x,y,z
-x,-y,-z

loop_
_atom_site_label
_atom_site_type_symbol
_atom_site_fract_x
_atom_site_fract_y
_atom_site_fract_z
_atom_site_occupancy
_atom_site_U_iso_or_equiv
Se9 Se 0.714 0.348 0.603 0.125 0.0
S6 S 0.739 0.155 0.266 0.875 0.0
I4 I-1 0.2163 0.3684 0.6229 1 0.0
Se10 Se 0.561 0.416 0.691 0.125 0.0
Se4 Se 0.626 -0.003 0.309 0.125 0.0
I2 I-1 0.5909 0.1551 0.6657 1 0.0
S4 S 0.626 -0.003 0.309 0.875 0.0
Se8 Se 1.038 0 0.288 0.125 0.0
Se1 Se 1.008 -0.116 0.194 0.125 0.0
S5 S 0.587 0.106 0.148 0.875 0.0
Se16 Se 0.848 0.412 0.668 0.125 0.0
Se3 Se 0.72 -0.117 0.208 0.125 0.0
S10 S 0.561 0.416 0.691 0.875 0.0
Se5 Se 0.587 0.106 0.148 0.125 0.0
S15 S 1.002 0.348 0.899 0.875 0.0
Se15 Se 1.002 0.348 0.899 0.125 0.0
S8 S 1.038 0 0.288 0.875 0.0
S1 S 1.008 -0.116 0.194 0.875 0.0
S16 S 0.848 0.412 0.668 0.875 0.0
Se12 Se 0.683 0.427 1.127 0.125 0.0
Se13 Se 0.888 0.36 1.229 0.125 0.0
S3 S 0.72 -0.117 0.208 0.875 0.0
I3 I-1 0.2255 0.1545 0.2648 1 0.0
I1 I-1 0.3774 0.3539 0.1976 1 0.0
Se2 Se 0.926 -0.158 0.352 0.125 0.0
Se7 Se 0.875 0.111 0.136 0.125 0.0
Sn1 Sn+4 0.3511 0.261 0.4364 1 0.0
S2 S 0.926 -0.158 0.352 0.875 0.0
Se6 Se 0.739 0.155 0.266 0.125 0.0
S12 S 0.683 0.427 1.127 0.875 0.0
S7 S 0.875 0.111 0.136 0.875 0.0
Se11 Se 0.603 0.354 0.935 0.125 0.0
Se14 Se 0.971 0.42 1.106 0.125 0.0
S13 S 0.888 0.36 1.229 0.875 0.0
S11 S 0.603 0.354 0.935 0.875 0.0
S9 S 0.714 0.348 0.603 0.875 0.0
S14 S 0.971 0.42 1.106 0.875 0.0
